data_1502692
loop_
_publ_author_name
'Yamada, Hiroko'
'Ohkubo, Kei'
'Kuzuhara, Daiki'
'Takahashi, Tetsuro'
'Sandanayaka, Atula S. D.'
'Okujima, Tetsuo'
'Ohara, Keishi'
'Ito, Osamu'
'Uno, Hidemitsu'
'Ono, Noboru'
'Fukuzumi, Shunichi'

_publ_section_title
;
 Synthesis, crystal structure, and photodynamics of \p-expanded
 porphyrin-fullerene dyads synthesized by Diels-Alder reaction.
;
_journal_issue 45
_journal_name_full 'The journal of physical chemistry. B'
_journal_page_first 14717
_journal_page_last 14728
_journal_paper_doi 10.1021/jp102966x
_journal_volume 114
_journal_year 2010
_chemical_formula_moiety 'C126 H66 N8 Zn '
_chemical_formula_sum 'C126 H66 N8 Zn'
_chemical_formula_weight 1757.34
_space_group_IT_number 2
_symmetry_cell_setting triclinic
_symmetry_Int_Tables_number 2
_symmetry_space_group_name_Hall '-P 1'
_symmetry_space_group_name_H-M 'P -1'
_atom_sites_solution_hydrogens geom
_atom_sites_solution_primary direct
_atom_sites_solution_secondary difmap
_cell_angle_alpha 97.4088(7)
_cell_angle_beta 106.0348(7)
_cell_angle_gamma 103.6070(7)
_cell_formula_units_Z 2
_cell_length_a 13.8831(3)
_cell_length_b 17.7009(3)
_cell_length_c 18.0031(3)
_cell_measurement_reflns_used 32447
_cell_measurement_temperature 93.1
_cell_measurement_theta_max 68.2
_cell_measurement_theta_min 3.3
_cell_volume 4042.63(13)
_computing_cell_refinement PROCESS-AUTO
_computing_data_collection PROCESS-AUTO
_computing_data_reduction CrystalStructure
_computing_publication_material 'CrystalStructure 3.7.0'
_computing_structure_refinement SHELXL97
_computing_structure_solution SHELXS97
_diffrn_ambient_temperature 93(2)
_diffrn_detector_area_resol_mean 10.00
_diffrn_measured_fraction_theta_full 0.981
_diffrn_measured_fraction_theta_max 0.981
_diffrn_measurement_device_type 'Rigaku RAXIS-RAPID'
_diffrn_measurement_method \w
_diffrn_radiation_monochromator graphite
_diffrn_radiation_source 'fine-focus sealed tube'
_diffrn_radiation_type 'Cu K\a'
_diffrn_radiation_wavelength 1.54187
_diffrn_reflns_av_R_equivalents 0.0768
_diffrn_reflns_av_sigmaI/netI 0.1007
_diffrn_reflns_limit_h_max 16
_diffrn_reflns_limit_h_min -15
_diffrn_reflns_limit_k_max 21
_diffrn_reflns_limit_k_min -20
_diffrn_reflns_limit_l_max 21
_diffrn_reflns_limit_l_min -21
_diffrn_reflns_number 47272
_diffrn_reflns_theta_full 68.24
_diffrn_reflns_theta_max 68.24
_exptl_absorpt_coefficient_mu 0.942
_exptl_absorpt_correction_T_max 0.927
_exptl_absorpt_correction_T_min 0.708
_exptl_absorpt_correction_type multi-scan
_exptl_absorpt_process_details
;
    Higashi, T. (1995). Program for Absorption Correction.
    Rigaku Corporation, Tokyo, Japan.
;
_exptl_crystal_colour black
_exptl_crystal_density_diffrn 1.444
_exptl_crystal_density_method 'not measured'
_exptl_crystal_description block
_exptl_crystal_F_000 1816.00
_exptl_crystal_size_max 0.28
_exptl_crystal_size_mid 0.10
_exptl_crystal_size_min 0.08
_platon_squeeze_details
;
The values above are calculated by using the initial shelxl.hkl and final
shelxl.res files.
;
_refine_diff_density_max 0.671
_refine_diff_density_min -0.635
_refine_diff_density_rms 0.056
_refine_ls_extinction_method none
_refine_ls_goodness_of_fit_ref 1.002
_refine_ls_hydrogen_treatment noref
_refine_ls_matrix_type full
_refine_ls_number_parameters 1065
_refine_ls_number_reflns 14532
_refine_ls_number_restraints 1427
_refine_ls_restrained_S_all 0.981
_refine_ls_R_factor_all 0.1061
_refine_ls_R_factor_gt 0.0714
_refine_ls_shift/su_max 0.000
_refine_ls_shift/su_mean 0.000
_refine_ls_structure_factor_coef Fsqd
_refine_ls_weighting_details 'calc w=1/[\s^2^(Fo^2^)+(0.0750P)^2^+0.0000P] where P=(Fo^2^+2Fc^2^)/3'
_refine_ls_weighting_scheme calc
_refine_ls_wR_factor_gt 0.1614
_refine_ls_wR_factor_ref 0.1846
_reflns_number_gt 6978
_reflns_number_total 14532
_reflns_threshold_expression >2sigma(I)
_cod_data_source_file jp102966x_si_002.cif
_cod_data_source_block '__AnthraPorphyrin-C60_Adduct-Zn'
_cod_depositor_comments
;
The following automatic conversions were performed:
'_atom_site_symetry_multiplicity' tag replaced with
'_atom_site_symmetry_multiplicity'.

Automatic conversion script
Id: cif_correct_tags 1440 2010-10-19 06:21:57Z saulius 
;
_cod_original_formula_sum 'C126 H66 N8 Zn '
_cod_database_code 1502692

loop_
_symmetry_equiv_pos_site_id
_symmetry_equiv_pos_as_xyz
1 +X,+Y,+Z
2 -X,-Y,-Z

loop_
_atom_site_label
_atom_site_type_symbol
_atom_site_fract_x
_atom_site_fract_y
_atom_site_fract_z
_atom_site_U_iso_or_equiv
_atom_site_adp_type
_atom_site_occupancy
_atom_site_symmetry_multiplicity
_atom_site_calc_flag
_atom_site_refinement_flags
_atom_site_disorder_assembly
_atom_site_disorder_group
Zn1 Zn 0.05427(4) 0.10273(3) 0.24835(3) 0.06443(19) Uani 1 1 d U . .
N1 N 0.1879(2) 0.13926(15) 0.34823(17) 0.0586(8) Uani 1 1 d U . .
N2 N 0.1515(2) 0.10681(16) 0.18010(17) 0.0619(8) Uani 1 1 d U . .
N3 N -0.0656(3) 0.10555(16) 0.15227(18) 0.0662(8) Uani 1 1 d U . .
N4 N -0.0288(2) 0.13800(15) 0.31923(17) 0.0599(8) Uani 1 1 d U A .
N5 N 0.0170(3) -0.02071(18) 0.25258(18) 0.0687(9) Uani 1 1 d U . .
C1 C 0.1915(3) 0.16507(19) 0.4238(2) 0.0570(9) Uani 1 1 d U . .
C2 C 0.2978(3) 0.18239(19) 0.4771(2) 0.0573(9) Uani 1 1 d U . .
C3 C 0.3424(3) 0.21246(19) 0.5586(2) 0.0573(9) Uani 1 1 d U . .
H3 H 0.3022 0.2280 0.5896 0.069 Uiso 1 1 calc R . .
C4 C 0.4464(3) 0.2187(2) 0.5922(2) 0.0577(9) Uani 1 1 d U . .
C5 C 0.5072(3) 0.25016(19) 0.6782(2) 0.0586(9) Uani 1 1 d U . .
H5 H 0.4625 0.2674 0.7081 0.070 Uiso 1 1 calc R . .
C6 C 0.5475(3) 0.1851(2) 0.7089(2) 0.0661(10) Uani 1 1 d U . .
C7 C 0.5315(3) 0.1521(2) 0.7707(2) 0.0739(11) Uani 1 1 d U . .
H7 H 0.4936 0.1724 0.8010 0.089 Uiso 1 1 calc R . .
C8 C 0.5698(3) 0.0897(2) 0.7891(2) 0.0808(12) Uani 1 1 d U . .
H8 H 0.5576 0.0666 0.8317 0.097 Uiso 1 1 calc R . .
C9 C 0.6262(3) 0.0605(2) 0.7455(3) 0.0816(12) Uani 1 1 d U . .
H9 H 0.6526 0.0173 0.7586 0.098 Uiso 1 1 calc R . .
C10 C 0.6445(3) 0.0930(2) 0.6834(2) 0.0725(11) Uani 1 1 d U . .
H10 H 0.6839 0.0731 0.6541 0.087 Uiso 1 1 calc R . .
C11 C 0.6048(3) 0.1551(2) 0.6645(2) 0.0644(10) Uani 1 1 d U . .
C12 C 0.6140(3) 0.1975(2) 0.5973(2) 0.0639(10) Uani 1 1 d U . .
H12 H 0.6530 0.1745 0.5655 0.077 Uiso 1 1 calc R . .
C13 C 0.5050(3) 0.19326(19) 0.5469(2) 0.0570(9) Uani 1 1 d U . .
C14 C 0.4632(3) 0.16758(19) 0.4665(2) 0.0592(9) Uani 1 1 d U . .
H14 H 0.5045 0.1531 0.4361 0.071 Uiso 1 1 calc R . .
C15 C 0.3586(3) 0.16319(19) 0.4305(2) 0.0568(9) Uani 1 1 d U . .
C16 C 0.2892(3) 0.1401(2) 0.3493(2) 0.0602(9) Uani 1 1 d U . .
C17 C 0.3194(3) 0.1283(2) 0.2825(2) 0.0639(10) Uani 1 1 d U . .
H17 H 0.3902 0.1287 0.2913 0.077 Uiso 1 1 calc R . .
C18 C 0.2577(3) 0.1158(2) 0.2037(2) 0.0616(9) Uani 1 1 d U . .
C19 C 0.2956(3) 0.1139(2) 0.1365(2) 0.0681(10) Uani 1 1 d U . .
C20 C 0.2115(3) 0.1052(2) 0.0708(2) 0.0695(10) Uani 1 1 d U . .
C21 C 0.1225(3) 0.1011(2) 0.0989(2) 0.0677(10) Uani 1 1 d U . .
C22 C 0.0222(3) 0.0970(2) 0.0514(2) 0.0697(11) Uani 1 1 d U . .
H22 H 0.0110 0.0898 -0.0038 0.084 Uiso 1 1 calc R . .
C23 C -0.0636(4) 0.1023(2) 0.0763(2) 0.0695(10) Uani 1 1 d U . .
C24 C -0.1618(4) 0.1063(2) 0.0239(2) 0.0742(11) Uani 1 1 d U A .
C25 C -0.2235(3) 0.1114(2) 0.0702(2) 0.0746(11) Uani 1 1 d U . .
C26 C -0.1618(3) 0.1127(2) 0.1505(2) 0.0657(10) Uani 1 1 d U A .
C27 C -0.1934(3) 0.12472(19) 0.2168(2) 0.0648(10) Uani 1 1 d U . .
H27 H -0.2647 0.1229 0.2073 0.078 Uiso 1 1 calc R A .
C28 C -0.1325(3) 0.1390(2) 0.2950(2) 0.0642(10) Uani 1 1 d U A .
C29 C -0.1633(3) 0.1644(2) 0.3630(2) 0.0626(10) Uani 1 1 d U . .
C30 C -0.0773(3) 0.17897(19) 0.4276(2) 0.0610(9) Uani 1 1 d U A .
C31 C 0.0049(3) 0.16180(19) 0.4001(2) 0.0568(9) Uani 1 1 d U . .
C32 C 0.1072(3) 0.17403(19) 0.4478(2) 0.0555(9) Uani 1 1 d U A .
H32 H 0.1209 0.1903 0.5030 0.067 Uiso 1 1 calc R . .
C33 C 0.6715(3) 0.28908(19) 0.6373(2) 0.0589(9) Uani 1 1 d U . .
C34 C 0.6037(3) 0.3212(2) 0.6846(2) 0.0556(9) Uani 1 1 d U . .
C35 C 0.6651(3) 0.3593(2) 0.7722(2) 0.0617(9) Uani 1 1 d U . .
C36 C 0.7604(3) 0.3518(2) 0.8124(2) 0.0619(9) Uani 1 1 d U . .
C37 C 0.8225(3) 0.3211(2) 0.7675(2) 0.0640(10) Uani 1 1 d U . .
C38 C 0.7850(3) 0.29902(19) 0.6867(2) 0.0605(9) Uani 1 1 d U . .
C39 C 0.8535(3) 0.32230(19) 0.6411(2) 0.0578(9) Uani 1 1 d U . .
C40 C 0.7956(3) 0.3427(2) 0.5707(2) 0.0569(9) Uani 1 1 d U . .
C41 C 0.6904(3) 0.3333(2) 0.5730(2) 0.0568(9) Uani 1 1 d U . .
C42 C 0.6383(3) 0.3864(2) 0.5460(2) 0.0567(9) Uani 1 1 d U . .
C43 C 0.5754(3) 0.4167(2) 0.5904(2) 0.0561(9) Uani 1 1 d U . .
C44 C 0.5688(3) 0.3922(2) 0.6575(2) 0.0574(9) Uani 1 1 d U . .
C45 C 0.5774(3) 0.4498(2) 0.7250(2) 0.0592(9) Uani 1 1 d U . .
C46 C 0.6364(3) 0.4299(2) 0.7955(2) 0.0634(10) Uani 1 1 d U . .
C47 C 0.7032(3) 0.4883(2) 0.8593(2) 0.0654(10) Uani 1 1 d U . .
C48 C 0.8042(3) 0.4810(2) 0.9022(2) 0.0685(10) Uani 1 1 d U . .
C49 C 0.8312(3) 0.4143(2) 0.8777(2) 0.0662(10) Uani 1 1 d U . .
C50 C 0.9354(3) 0.4212(2) 0.8746(2) 0.0681(10) Uani 1 1 d U . .
C51 C 0.9303(3) 0.3648(2) 0.8070(2) 0.0638(10) Uani 1 1 d U . .
C52 C 0.9978(3) 0.3835(2) 0.7630(2) 0.0629(9) Uani 1 1 d U . .
C53 C 0.9588(3) 0.3625(2) 0.6783(2) 0.0659(10) Uani 1 1 d U . .
C54 C 1.0090(3) 0.4265(2) 0.6470(2) 0.0641(10) Uani 1 1 d U . .
C55 C 0.9532(3) 0.4461(2) 0.5795(2) 0.0637(10) Uani 1 1 d U . .
C56 C 0.8446(3) 0.4028(2) 0.5403(2) 0.0603(9) Uani 1 1 d U . .
C57 C 0.7899(3) 0.4582(2) 0.5118(2) 0.0613(9) Uani 1 1 d U . .
C58 C 0.6890(3) 0.4504(2) 0.5152(2) 0.0602(9) Uani 1 1 d U . .
C59 C 0.6585(3) 0.5203(2) 0.5392(2) 0.0595(9) Uani 1 1 d U . .
C60 C 0.5893(3) 0.4992(2) 0.5846(2) 0.0559(9) Uani 1 1 d U . .
C61 C 0.5941(3) 0.5547(2) 0.6493(2) 0.0619(9) Uani 1 1 d U . .
C62 C 0.5877(3) 0.5294(2) 0.7207(2) 0.0605(9) Uani 1 1 d U . .
C63 C 0.6595(3) 0.5913(2) 0.7877(2) 0.0661(10) Uani 1 1 d U . .
C64 C 0.7148(3) 0.5715(2) 0.8551(2) 0.0662(10) Uani 1 1 d U . .
C65 C 0.8240(3) 0.6148(2) 0.8942(2) 0.0693(10) Uani 1 1 d U . .
C66 C 0.8787(3) 0.5583(2) 0.9225(2) 0.0685(10) Uani 1 1 d U . .
C67 C 0.9796(3) 0.5664(2) 0.9203(2) 0.0686(10) Uani 1 1 d U . .
C68 C 1.0088(3) 0.4968(2) 0.8953(2) 0.0685(10) Uani 1 1 d U . .
C69 C 1.0787(3) 0.5165(2) 0.8497(2) 0.0649(10) Uani 1 1 d U . .
C70 C 1.0745(3) 0.4625(2) 0.7854(2) 0.0664(10) Uani 1 1 d U . .
C71 C 1.0810(3) 0.4879(2) 0.7137(2) 0.0647(10) Uani 1 1 d U . .
C72 C 1.0924(3) 0.5673(2) 0.7086(2) 0.0650(10) Uani 1 1 d U . .
C73 C 1.0338(3) 0.5879(2) 0.6381(2) 0.0654(10) Uani 1 1 d U . .
C74 C 0.9665(3) 0.5286(2) 0.5755(2) 0.0665(10) Uani 1 1 d U . .
C75 C 0.8635(3) 0.5361(2) 0.5324(2) 0.0646(10) Uani 1 1 d U . .
C76 C 0.8345(3) 0.6032(2) 0.5559(2) 0.0644(10) Uani 1 1 d U . .
C77 C 0.7293(3) 0.5950(2) 0.5592(2) 0.0600(9) Uani 1 1 d U . .
C78 C 0.7357(3) 0.6522(2) 0.6268(2) 0.0646(10) Uani 1 1 d U . .
C79 C 0.6693(3) 0.6332(2) 0.6709(2) 0.0629(9) Uani 1 1 d U . .
C80 C 0.7094(3) 0.6564(2) 0.7559(2) 0.0655(10) Uani 1 1 d U . .
C81 C 0.8136(3) 0.6959(2) 0.7937(2) 0.0654(10) Uani 1 1 d U . .
C82 C 0.8727(3) 0.6758(2) 0.8641(2) 0.0668(10) Uani 1 1 d U . .
C83 C 0.9779(3) 0.6835(2) 0.8615(2) 0.0661(10) Uani 1 1 d U . .
C84 C 1.0305(3) 0.6295(2) 0.8892(2) 0.0683(10) Uani 1 1 d U . .
C85 C 1.0923(3) 0.5998(2) 0.8460(2) 0.0666(10) Uani 1 1 d U . .
C86 C 1.0976(3) 0.6236(2) 0.7770(2) 0.0665(10) Uani 1 1 d U . .
C87 C 1.0432(3) 0.6798(2) 0.7474(2) 0.0639(10) Uani 1 1 d U . .
C88 C 1.0030(3) 0.6573(2) 0.6624(2) 0.0666(10) Uani 1 1 d U . .
C89 C 0.9057(3) 0.6651(2) 0.6225(2) 0.0628(9) Uani 1 1 d U . .
C90 C 0.8446(3) 0.6941(2) 0.6663(2) 0.0649(10) Uani 1 1 d U . .
C91 C 0.8821(3) 0.7166(2) 0.7483(2) 0.0676(10) Uani 1 1 d U . .
C92 C 0.9851(3) 0.7087(2) 0.7895(2) 0.0651(10) Uani 1 1 d U . .
C93 C 0.4065(3) 0.1221(2) 0.1402(2) 0.0844(13) Uani 1 1 d U . .
H93A H 0.4090 0.1024 0.0875 0.127 Uiso 1 1 calc R . .
H93B H 0.4363 0.0911 0.1770 0.127 Uiso 1 1 calc R . .
H93C H 0.4470 0.1781 0.1584 0.127 Uiso 1 1 calc R . .
C94 C 0.2112(4) 0.1012(2) -0.0125(2) 0.0803(12) Uani 1 1 d U . .
H94A H 0.1409 0.0695 -0.0481 0.096 Uiso 1 1 calc R . .
H94B H 0.2616 0.0725 -0.0211 0.096 Uiso 1 1 calc R . .
C95 C 0.2387(4) 0.1819(3) -0.0365(3) 0.1096(16) Uani 1 1 d U . .
H95A H 0.3013 0.2179 0.0052 0.132 Uiso 1 1 calc R . .
H95B H 0.2567 0.1742 -0.0859 0.132 Uiso 1 1 calc R . .
C96 C 0.1520(5) 0.2211(3) -0.0491(4) 0.143(2) Uani 1 1 d U . .
H96A H 0.1350 0.2297 0.0007 0.172 Uiso 1 1 calc R . .
H96B H 0.0890 0.1845 -0.0898 0.172 Uiso 1 1 calc R . .
C97 C 0.1779(5) 0.3038(3) -0.0756(3) 0.145(2) Uani 1 1 d U . .
H97A H 0.2460 0.3378 -0.0404 0.217 Uiso 1 1 calc R . .
H97B H 0.1237 0.3300 -0.0729 0.217 Uiso 1 1 calc R . .
H97C H 0.1799 0.2946 -0.1299 0.217 Uiso 1 1 calc R . .
C98 C -0.1855(3) 0.1061(2) -0.0619(2) 0.0845(13) Uani 1 1 d U . .
H98A H -0.2611 0.0809 -0.0890 0.101 Uiso 1 1 calc R A .
H98B H -0.1468 0.0740 -0.0843 0.101 Uiso 1 1 calc R . .
C99 C -0.1553(4) 0.1910(2) -0.0776(2) 0.0936(14) Uani 1 1 d U A .
H99A H -0.1920 0.2235 -0.0542 0.140 Uiso 1 1 calc R . .
H99B H -0.1751 0.1885 -0.1346 0.140 Uiso 1 1 calc R . .
H99C H -0.0797 0.2149 -0.0538 0.140 Uiso 1 1 calc R . .
C100 C -0.3326(3) 0.1194(3) 0.0463(3) 0.0870(12) Uani 0.596(7) 1 d PDU A 1
H10A H -0.3653 0.0980 -0.0112 0.104 Uiso 0.596(7) 1 calc PR A 1
H10B H -0.3736 0.0862 0.0735 0.104 Uiso 0.596(7) 1 calc PR A 1
C101 C -0.3398(6) 0.2018(4) 0.0640(5) 0.103(3) Uani 0.596(7) 1 d PDU A 1
H10C H -0.3054 0.2244 0.1206 0.154 Uiso 0.596(7) 1 calc PR A 1
H10D H -0.4134 0.2011 0.0497 0.154 Uiso 0.596(7) 1 calc PR A 1
H10E H -0.3052 0.2342 0.0335 0.154 Uiso 0.596(7) 1 calc PR A 1
C112 C -0.3326(3) 0.1194(3) 0.0463(3) 0.0870(12) Uani 0.404(7) 1 d PDU A 2
H11H H -0.3389 0.1570 0.0892 0.104 Uiso 0.404(7) 1 calc PR A 2
H11I H -0.3433 0.1431 -0.0012 0.104 Uiso 0.404(7) 1 calc PR A 2
C113 C -0.4153(8) 0.0460(6) 0.0293(7) 0.100(4) Uani 0.404(7) 1 d PDU A 2
H11J H -0.4126 0.0092 -0.0152 0.151 Uiso 0.404(7) 1 calc PR A 2
H11K H -0.4832 0.0573 0.0156 0.151 Uiso 0.404(7) 1 calc PR A 2
H11L H -0.4061 0.0220 0.0759 0.151 Uiso 0.404(7) 1 calc PR A 2
C102 C -0.2662(3) 0.1782(2) 0.3594(2) 0.0661(10) Uani 1 1 d U A .
H10F H -0.2759 0.1780 0.4119 0.079 Uiso 1 1 calc R . .
H10G H -0.3225 0.1338 0.3209 0.079 Uiso 1 1 calc R . .
C103 C -0.2769(3) 0.2566(2) 0.3357(2) 0.0653(10) Uani 1 1 d U . .
H10H H -0.2199 0.3010 0.3737 0.078 Uiso 1 1 calc R A .
H10I H -0.2683 0.2565 0.2829 0.078 Uiso 1 1 calc R . .
C104 C -0.3801(3) 0.2714(2) 0.3333(2) 0.0693(10) Uani 1 1 d U A .
H10J H -0.3848 0.2785 0.3875 0.083 Uiso 1 1 calc R . .
H10K H -0.4373 0.2241 0.3005 0.083 Uiso 1 1 calc R . .
C105 C -0.3952(3) 0.3439(2) 0.3000(2) 0.0873(13) Uani 1 1 d U . .
H10L H -0.3368 0.3905 0.3302 0.131 Uiso 1 1 calc R A .
H10M H -0.4608 0.3531 0.3037 0.131 Uiso 1 1 calc R . .
H10N H -0.3979 0.3350 0.2445 0.131 Uiso 1 1 calc R . .
C106 C -0.0660(3) 0.2099(2) 0.5120(2) 0.0692(11) Uani 1 1 d U . .
H10O H -0.0377 0.2679 0.5247 0.104 Uiso 1 1 calc R A .
H10P H -0.0184 0.1868 0.5467 0.104 Uiso 1 1 calc R . .
H10Q H -0.1346 0.1953 0.5198 0.104 Uiso 1 1 calc R . .
C107 C -0.0678(4) -0.0541(3) 0.2680(3) 0.1037(15) Uani 1 1 d U . .
H107 H -0.1167 -0.0248 0.2694 0.124 Uiso 1 1 calc R . .
C108 C -0.0895(4) -0.1305(3) 0.2825(3) 0.1170(16) Uani 1 1 d U . .
H108 H -0.1510 -0.1518 0.2953 0.140 Uiso 1 1 calc R . .
C109 C -0.0218(4) -0.1750(3) 0.2783(3) 0.0890(13) Uani 1 1 d U . .
H109 H -0.0354 -0.2277 0.2870 0.107 Uiso 1 1 calc R . .
C110 C 0.0642(4) -0.1408(2) 0.2615(3) 0.0854(13) Uani 1 1 d U . .
H110 H 0.1133 -0.1694 0.2582 0.102 Uiso 1 1 calc R . .
C111 C 0.0820(3) -0.0644(2) 0.2487(2) 0.0806(12) Uani 1 1 d U . .
H111 H 0.1436 -0.0419 0.2366 0.097 Uiso 1 1 calc R . .

loop_
_atom_site_aniso_label
_atom_site_aniso_U_11
_atom_site_aniso_U_22
_atom_site_aniso_U_33
_atom_site_aniso_U_23
_atom_site_aniso_U_13
_atom_site_aniso_U_12
Zn1 0.0680(4) 0.0490(3) 0.0659(3) 0.0071(2) 0.0060(3) 0.0179(3)
N1 0.0578(19) 0.0473(17) 0.0630(18) 0.0058(14) 0.0111(15) 0.0131(15)
N2 0.069(2) 0.0509(17) 0.0563(17) 0.0058(14) 0.0018(15) 0.0241(16)
N3 0.072(2) 0.0483(17) 0.0651(19) 0.0006(14) 0.0014(17) 0.0225(16)
N4 0.0574(18) 0.0457(16) 0.0665(18) 0.0094(14) 0.0028(15) 0.0169(14)
N5 0.071(2) 0.0534(18) 0.077(2) 0.0121(15) 0.0160(18) 0.0201(16)
C1 0.065(2) 0.0381(18) 0.060(2) 0.0106(15) 0.0089(18) 0.0137(17)
C2 0.058(2) 0.0432(19) 0.061(2) 0.0101(16) 0.0040(17) 0.0145(17)
C3 0.061(2) 0.0470(19) 0.062(2) 0.0119(16) 0.0163(18) 0.0146(17)
C4 0.055(2) 0.0483(19) 0.061(2) 0.0114(16) 0.0036(17) 0.0141(17)
C5 0.060(2) 0.0493(19) 0.061(2) 0.0118(16) 0.0111(17) 0.0141(17)
C6 0.069(2) 0.052(2) 0.065(2) 0.0110(17) 0.0026(19) 0.0159(18)
C7 0.087(3) 0.055(2) 0.066(2) 0.0115(18) 0.006(2) 0.016(2)
C8 0.096(3) 0.063(3) 0.066(3) 0.016(2) 0.001(2) 0.020(2)
C9 0.093(3) 0.060(2) 0.074(3) 0.014(2) -0.005(2) 0.024(2)
C10 0.074(3) 0.057(2) 0.075(3) 0.0120(19) 0.004(2) 0.021(2)
C11 0.067(2) 0.0425(19) 0.068(2) 0.0115(16) -0.0006(19) 0.0133(17)
C12 0.063(2) 0.0474(19) 0.071(2) 0.0066(16) 0.0079(18) 0.0166(17)
C13 0.052(2) 0.0440(19) 0.062(2) 0.0045(16) 0.0033(17) 0.0119(16)
C14 0.059(2) 0.049(2) 0.068(2) 0.0106(17) 0.0161(18) 0.0166(18)
C15 0.056(2) 0.0462(19) 0.061(2) 0.0095(16) 0.0062(17) 0.0165(17)
C16 0.064(2) 0.0472(19) 0.061(2) 0.0065(16) 0.0039(18) 0.0213(18)
C17 0.066(2) 0.054(2) 0.062(2) 0.0043(17) 0.0080(19) 0.0168(18)
C18 0.070(2) 0.050(2) 0.061(2) 0.0079(17) 0.0133(19) 0.0205(18)
C19 0.078(3) 0.053(2) 0.067(2) 0.0030(18) 0.019(2) 0.016(2)
C20 0.088(3) 0.050(2) 0.066(2) 0.0053(17) 0.019(2) 0.021(2)
C21 0.079(3) 0.047(2) 0.066(2) 0.0048(17) 0.011(2) 0.016(2)
C22 0.084(3) 0.043(2) 0.062(2) 0.0038(17) -0.001(2) 0.013(2)
C23 0.080(3) 0.0424(19) 0.068(2) 0.0039(17) 0.000(2) 0.017(2)
C24 0.087(3) 0.055(2) 0.063(2) 0.0082(18) -0.007(2) 0.025(2)
C25 0.074(2) 0.059(2) 0.071(2) 0.0078(19) -0.007(2) 0.022(2)
C26 0.065(2) 0.0463(19) 0.072(2) 0.0035(17) -0.0016(19) 0.0212(19)
C27 0.054(2) 0.047(2) 0.081(2) 0.0086(19) 0.0033(19) 0.0161(17)
C28 0.063(2) 0.0453(19) 0.078(2) 0.0145(17) 0.0077(19) 0.0194(18)
C29 0.059(2) 0.046(2) 0.076(2) 0.0108(17) 0.0111(19) 0.0175(18)
C30 0.060(2) 0.0396(19) 0.075(2) 0.0109(17) 0.0089(19) 0.0146(17)
C31 0.055(2) 0.0415(18) 0.066(2) 0.0116(16) 0.0073(17) 0.0135(17)
C32 0.057(2) 0.0467(19) 0.058(2) 0.0105(16) 0.0089(18) 0.0174(18)
C33 0.057(2) 0.0407(18) 0.067(2) 0.0045(15) 0.0065(17) 0.0100(16)
C34 0.055(2) 0.0503(19) 0.0566(19) 0.0096(15) 0.0092(16) 0.0178(16)
C35 0.061(2) 0.052(2) 0.064(2) 0.0123(16) 0.0066(18) 0.0161(18)
C36 0.063(2) 0.052(2) 0.060(2) 0.0122(16) 0.0059(18) 0.0110(17)
C37 0.064(2) 0.047(2) 0.070(2) 0.0120(17) 0.0023(19) 0.0175(17)
C38 0.063(2) 0.0409(19) 0.069(2) 0.0103(16) 0.0045(18) 0.0196(17)
C39 0.055(2) 0.0439(19) 0.066(2) 0.0063(16) 0.0058(18) 0.0176(17)
C40 0.051(2) 0.0494(19) 0.064(2) 0.0036(16) 0.0091(17) 0.0187(17)
C41 0.062(2) 0.0461(19) 0.054(2) 0.0023(15) 0.0088(17) 0.0163(17)
C42 0.054(2) 0.0503(19) 0.056(2) 0.0062(16) 0.0014(17) 0.0171(17)
C43 0.055(2) 0.0475(19) 0.061(2) 0.0088(16) 0.0104(17) 0.0185(16)
C44 0.054(2) 0.053(2) 0.061(2) 0.0101(16) 0.0107(17) 0.0167(17)
C45 0.057(2) 0.053(2) 0.067(2) 0.0122(17) 0.0192(18) 0.0179(17)
C46 0.060(2) 0.062(2) 0.062(2) 0.0069(17) 0.0114(18) 0.0166(18)
C47 0.069(2) 0.064(2) 0.057(2) 0.0086(17) 0.0149(18) 0.0147(19)
C48 0.075(3) 0.057(2) 0.058(2) 0.0061(17) 0.0069(19) 0.0112(19)
C49 0.064(2) 0.062(2) 0.058(2) 0.0142(17) 0.0021(18) 0.0111(19)
C50 0.074(2) 0.061(2) 0.059(2) 0.0175(17) 0.0028(19) 0.0190(19)
C51 0.060(2) 0.049(2) 0.072(2) 0.0163(17) 0.0040(18) 0.0158(18)
C52 0.050(2) 0.058(2) 0.073(2) 0.0144(18) 0.0014(18) 0.0218(17)
C53 0.061(2) 0.054(2) 0.076(2) 0.0066(18) 0.0091(19) 0.0238(18)
C54 0.057(2) 0.059(2) 0.073(2) 0.0077(18) 0.0156(19) 0.0186(18)
C55 0.064(2) 0.056(2) 0.066(2) 0.0046(17) 0.0154(19) 0.0180(18)
C56 0.060(2) 0.055(2) 0.060(2) 0.0044(17) 0.0088(18) 0.0207(18)
C57 0.064(2) 0.061(2) 0.054(2) 0.0059(16) 0.0137(18) 0.0151(18)
C58 0.062(2) 0.058(2) 0.053(2) 0.0065(16) 0.0066(18) 0.0200(18)
C59 0.057(2) 0.055(2) 0.061(2) 0.0153(16) 0.0045(17) 0.0201(17)
C60 0.058(2) 0.0502(19) 0.060(2) 0.0139(16) 0.0099(17) 0.0236(17)
C61 0.060(2) 0.052(2) 0.073(2) 0.0126(17) 0.0134(19) 0.0245(17)
C62 0.060(2) 0.053(2) 0.070(2) 0.0106(17) 0.0188(19) 0.0235(17)
C63 0.071(2) 0.055(2) 0.070(2) 0.0038(17) 0.020(2) 0.0225(19)
C64 0.075(2) 0.053(2) 0.064(2) 0.0006(17) 0.0192(19) 0.0173(19)
C65 0.077(3) 0.057(2) 0.059(2) 0.0009(17) 0.0093(19) 0.0132(19)
C66 0.079(3) 0.062(2) 0.053(2) 0.0061(17) 0.011(2) 0.012(2)
C67 0.067(2) 0.059(2) 0.060(2) 0.0028(17) 0.0010(19) 0.008(2)
C68 0.067(2) 0.060(2) 0.061(2) 0.0112(18) -0.0003(18) 0.0133(19)
C69 0.057(2) 0.056(2) 0.069(2) 0.0143(17) 0.0009(18) 0.0153(18)
C70 0.056(2) 0.058(2) 0.077(2) 0.0106(18) 0.0091(19) 0.0191(18)
C71 0.049(2) 0.061(2) 0.080(2) 0.0138(18) 0.0109(19) 0.0197(17)
C72 0.055(2) 0.057(2) 0.079(2) 0.0114(18) 0.0163(19) 0.0148(18)
C73 0.060(2) 0.062(2) 0.072(2) 0.0165(18) 0.0180(19) 0.0141(18)
C74 0.060(2) 0.069(2) 0.068(2) 0.0134(18) 0.0177(19) 0.0174(19)
C75 0.068(2) 0.059(2) 0.062(2) 0.0134(17) 0.0152(19) 0.0160(19)
C76 0.069(2) 0.057(2) 0.064(2) 0.0201(17) 0.0163(19) 0.0143(19)
C77 0.065(2) 0.053(2) 0.062(2) 0.0190(16) 0.0111(18) 0.0234(18)
C78 0.071(2) 0.045(2) 0.075(2) 0.0197(17) 0.0084(19) 0.0254(18)
C79 0.062(2) 0.050(2) 0.072(2) 0.0118(17) 0.0084(19) 0.0220(17)
C80 0.065(2) 0.050(2) 0.081(2) 0.0070(18) 0.021(2) 0.0214(18)
C81 0.072(2) 0.0415(19) 0.073(2) 0.0004(17) 0.013(2) 0.0162(18)
C82 0.077(3) 0.049(2) 0.065(2) -0.0016(17) 0.016(2) 0.0128(19)
C83 0.073(2) 0.051(2) 0.060(2) -0.0005(17) 0.009(2) 0.0116(19)
C84 0.067(2) 0.055(2) 0.062(2) 0.0059(17) 0.0025(19) 0.0038(18)
C85 0.060(2) 0.052(2) 0.070(2) 0.0081(17) 0.0000(19) 0.0090(18)
C86 0.061(2) 0.052(2) 0.076(2) 0.0106(18) 0.010(2) 0.0100(18)
C87 0.062(2) 0.046(2) 0.072(2) 0.0075(17) 0.0105(19) 0.0099(17)
C88 0.068(2) 0.053(2) 0.071(2) 0.0138(17) 0.0135(19) 0.0128(18)
C89 0.068(2) 0.049(2) 0.069(2) 0.0195(17) 0.0148(19) 0.0158(18)
C90 0.065(2) 0.0430(19) 0.076(2) 0.0135(17) 0.0057(19) 0.0145(17)
C91 0.077(3) 0.0429(19) 0.078(2) 0.0099(17) 0.016(2) 0.0190(18)
C92 0.068(2) 0.045(2) 0.071(2) 0.0059(17) 0.0130(19) 0.0079(18)
C93 0.083(3) 0.086(3) 0.076(3) 0.002(2) 0.028(2) 0.016(3)
C94 0.111(3) 0.058(2) 0.071(2) 0.0112(19) 0.027(2) 0.025(2)
C95 0.122(4) 0.072(3) 0.126(4) 0.021(3) 0.023(3) 0.031(3)
C96 0.187(5) 0.092(4) 0.140(4) 0.027(3) 0.030(4) 0.044(4)
C97 0.206(6) 0.114(4) 0.128(4) 0.041(4) 0.053(4) 0.063(4)
C98 0.097(3) 0.069(3) 0.066(2) 0.010(2) -0.008(2) 0.028(2)
C99 0.119(4) 0.073(3) 0.076(3) 0.019(2) 0.005(3) 0.032(3)
C100 0.074(3) 0.087(3) 0.080(3) 0.010(2) -0.006(2) 0.025(2)
C101 0.086(5) 0.099(5) 0.122(6) 0.041(5) 0.011(5) 0.042(4)
C112 0.074(3) 0.087(3) 0.080(3) 0.010(2) -0.006(2) 0.025(2)
C113 0.066(6) 0.093(7) 0.132(8) 0.003(6) 0.016(6) 0.032(5)
C102 0.057(2) 0.049(2) 0.084(3) 0.0118(18) 0.008(2) 0.0186(18)
C103 0.059(2) 0.060(2) 0.076(2) 0.0159(18) 0.015(2) 0.0230(19)
C104 0.065(3) 0.072(3) 0.075(2) 0.019(2) 0.017(2) 0.031(2)
C105 0.094(3) 0.096(3) 0.092(3) 0.030(2) 0.030(3) 0.057(3)
C106 0.063(3) 0.062(2) 0.078(3) 0.010(2) 0.017(2) 0.020(2)
C107 0.108(3) 0.055(2) 0.172(4) 0.035(3) 0.065(3) 0.038(2)
C108 0.126(4) 0.060(3) 0.189(4) 0.037(3) 0.080(3) 0.030(3)
C109 0.116(4) 0.054(2) 0.101(3) 0.020(2) 0.028(3) 0.037(2)
C110 0.095(3) 0.060(3) 0.102(3) 0.020(2) 0.018(3) 0.037(2)
C111 0.082(3) 0.048(2) 0.108(3) 0.006(2) 0.022(2) 0.027(2)

loop_
_atom_type_symbol
_atom_type_description
_atom_type_scat_dispersion_real
_atom_type_scat_dispersion_imag
_atom_type_scat_source
C C 0.0181 0.0091 'International Tables Vol C Tables 4.2.6.8 and 6.1.1.4'
H H 0.0000 0.0000 'International Tables Vol C Tables 4.2.6.8 and 6.1.1.4'
N N 0.0311 0.0180 'International Tables Vol C Tables 4.2.6.8 and 6.1.1.4'
Zn Zn -1.5491 0.6778 'International Tables Vol C Tables 4.2.6.8 and 6.1.1.4'

loop_
_geom_angle_atom_site_label_1
_geom_angle_atom_site_label_2
_geom_angle_atom_site_label_3
_geom_angle
N2 Zn1 N3 90.02(13)
N2 Zn1 N4 161.35(11)
N3 Zn1 N4 87.75(12)
N2 Zn1 N1 88.01(12)
N3 Zn1 N1 161.55(11)
N4 Zn1 N1 88.28(12)
N2 Zn1 N5 100.45(12)
N3 Zn1 N5 102.18(11)
N4 Zn1 N5 98.11(12)
N1 Zn1 N5 96.22(11)
C1 N1 C16 107.7(3)
C1 N1 Zn1 126.3(3)
C16 N1 Zn1 126.0(2)
C18 N2 C21 105.2(3)
C18 N2 Zn1 128.5(2)
C21 N2 Zn1 126.3(3)
C26 N3 C23 105.6(3)
C26 N3 Zn1 127.9(3)
C23 N3 Zn1 126.4(3)
C31 N4 C28 105.4(3)
C31 N4 Zn1 127.6(3)
C28 N4 Zn1 127.0(3)
C107 N5 C111 116.8(4)
C107 N5 Zn1 119.9(3)
C111 N5 Zn1 123.0(3)
N1 C1 C32 125.7(3)
N1 C1 C2 110.0(3)
C32 C1 C2 124.2(4)
C3 C2 C15 121.2(4)
C3 C2 C1 132.1(4)
C15 C2 C1 106.7(3)
C4 C3 C2 117.6(4)
C4 C3 H3 121.2
C2 C3 H3 121.2
C3 C4 C13 121.3(4)
C3 C4 C5 124.9(4)
C13 C4 C5 113.9(3)
C6 C5 C4 107.2(3)
C6 C5 C34 108.1(3)
C4 C5 C34 107.9(3)
C6 C5 H5 111.2
C4 C5 H5 111.2
C34 C5 H5 111.2
C7 C6 C11 119.5(4)
C7 C6 C5 127.6(4)
C11 C6 C5 112.9(3)
C6 C7 C8 120.5(4)
C6 C7 H7 119.8
C8 C7 H7 119.8
C7 C8 C9 119.9(4)
C7 C8 H8 120.1
C9 C8 H8 120.1
C10 C9 C8 121.0(4)
C10 C9 H9 119.5
C8 C9 H9 119.5
C9 C10 C11 118.9(4)
C9 C10 H10 120.5
C11 C10 H10 120.5
C10 C11 C6 120.3(4)
C10 C11 C12 126.9(4)
C6 C11 C12 112.8(3)
C13 C12 C11 108.2(3)
C13 C12 C33 106.7(3)
C11 C12 C33 106.2(3)
C13 C12 H12 111.8
C11 C12 H12 111.8
C33 C12 H12 111.8
C14 C13 C4 121.3(4)
C14 C13 C12 126.5(4)
C4 C13 C12 112.2(3)
C13 C14 C15 118.5(4)
C13 C14 H14 120.7
C15 C14 H14 120.7
C14 C15 C2 119.8(4)
C14 C15 C16 134.2(4)
C2 C15 C16 106.0(3)
C17 C16 N1 124.6(3)
C17 C16 C15 125.7(4)
N1 C16 C15 109.4(3)
C16 C17 C18 127.5(4)
C16 C17 H17 116.2
C18 C17 H17 116.2
N2 C18 C17 123.7(4)
N2 C18 C19 110.7(3)
C17 C18 C19 125.5(4)
C20 C19 C18 107.0(4)
C20 C19 C93 127.7(4)
C18 C19 C93 125.3(4)
C19 C20 C21 106.1(4)
C19 C20 C94 127.3(4)
C21 C20 C94 126.6(4)
N2 C21 C22 124.4(4)
N2 C21 C20 111.0(4)
C22 C21 C20 124.5(4)
C21 C22 C23 127.2(4)
C21 C22 H22 116.4
C23 C22 H22 116.4
N3 C23 C22 125.0(4)
N3 C23 C24 111.4(4)
C22 C23 C24 123.6(4)
C25 C24 C23 105.4(4)
C25 C24 C98 129.0(4)
C23 C24 C98 125.6(4)
C24 C25 C26 107.2(4)
C24 C25 C100 127.7(4)
C26 C25 C100 125.1(4)
N3 C26 C27 124.5(4)
N3 C26 C25 110.3(4)
C27 C26 C25 125.1(4)
C28 C27 C26 127.3(4)
C28 C27 H27 116.4
C26 C27 H27 116.4
C27 C28 N4 123.9(4)
C27 C28 C29 125.6(4)
N4 C28 C29 110.2(3)
C30 C29 C28 106.3(3)
C30 C29 C102 128.1(4)
C28 C29 C102 125.4(3)
C29 C30 C31 107.2(4)
C29 C30 C106 127.7(4)
C31 C30 C106 125.1(3)
N4 C31 C32 124.2(4)
N4 C31 C30 110.9(3)
C32 C31 C30 124.7(4)
C1 C32 C31 127.3(4)
C1 C32 H32 116.3
C31 C32 H32 116.3
C41 C33 C38 99.9(3)
C41 C33 C34 114.8(3)
C38 C33 C34 114.9(3)
C41 C33 C12 108.4(3)
C38 C33 C12 110.0(3)
C34 C33 C12 108.5(3)
C44 C34 C35 99.6(3)
C44 C34 C5 111.3(3)
C35 C34 C5 110.1(3)
C44 C34 C33 113.8(3)
C35 C34 C33 113.6(3)
C5 C34 C33 108.3(3)
C36 C35 C46 119.6(3)
C36 C35 C34 125.1(4)
C46 C35 C34 110.0(3)
C35 C36 C49 119.8(4)
C35 C36 C37 119.1(4)
C49 C36 C37 108.1(4)
C38 C37 C51 120.4(4)
C38 C37 C36 120.9(4)
C51 C37 C36 107.1(3)
C37 C38 C39 119.6(4)
C37 C38 C33 123.9(4)
C39 C38 C33 109.7(3)
C53 C39 C40 120.2(4)
C53 C39 C38 120.9(4)
C40 C39 C38 109.1(3)
C56 C40 C39 119.9(3)
C56 C40 C41 121.7(3)
C39 C40 C41 107.3(3)
C42 C41 C40 119.2(3)
C42 C41 C33 124.3(4)
C40 C41 C33 110.8(3)
C41 C42 C58 119.8(4)
C41 C42 C43 119.8(3)
C58 C42 C43 108.4(3)
C44 C43 C60 121.6(3)
C44 C43 C42 120.2(3)
C60 C43 C42 106.2(3)
C43 C44 C45 119.1(3)
C43 C44 C34 124.8(3)
C45 C44 C34 110.0(3)
C62 C45 C44 120.8(3)
C62 C45 C46 119.8(3)
C44 C45 C46 108.7(3)
C47 C46 C45 121.2(4)
C47 C46 C35 120.3(4)
C45 C46 C35 108.1(3)
C46 C47 C48 120.5(4)
C46 C47 C64 119.3(4)
C48 C47 C64 108.2(3)
C49 C48 C66 120.4(4)
C49 C48 C47 118.2(3)
C66 C48 C47 107.9(4)
C48 C49 C50 120.1(4)
C48 C49 C36 121.5(4)
C50 C49 C36 107.4(4)
C68 C50 C49 119.6(4)
C68 C50 C51 119.2(4)
C49 C50 C51 109.2(3)
C52 C51 C37 119.9(4)
C52 C51 C50 121.1(4)
C37 C51 C50 108.2(4)
C51 C52 C53 120.1(4)
C51 C52 C70 119.2(4)
C53 C52 C70 107.5(4)
C39 C53 C52 119.0(4)
C39 C53 C54 119.6(4)
C52 C53 C54 108.8(3)
C55 C54 C53 120.0(4)
C55 C54 C71 120.9(4)
C53 C54 C71 107.5(3)
C54 C55 C74 119.5(3)
C54 C55 C56 120.0(4)
C74 C55 C56 108.5(3)
C40 C56 C57 118.9(4)
C40 C56 C55 120.3(3)
C57 C56 C55 108.1(3)
C58 C57 C56 119.7(4)
C58 C57 C75 119.5(4)
C56 C57 C75 108.7(3)
C57 C58 C42 120.6(3)
C57 C58 C59 120.1(3)
C42 C58 C59 108.0(3)
C77 C59 C60 120.4(3)
C77 C59 C58 120.3(4)
C60 C59 C58 107.9(3)
C61 C60 C59 119.6(3)
C61 C60 C43 119.4(3)
C59 C60 C43 109.6(3)
C60 C61 C62 119.5(3)
C60 C61 C79 120.2(4)
C62 C61 C79 108.0(3)
C45 C62 C61 119.5(3)
C45 C62 C63 119.1(3)
C61 C62 C63 108.5(3)
C64 C63 C62 120.5(3)
C64 C63 C80 120.8(4)
C62 C63 C80 107.4(3)
C63 C64 C65 119.6(4)
C63 C64 C47 120.1(3)
C65 C64 C47 107.5(4)
C82 C65 C64 120.2(4)
C82 C65 C66 119.8(4)
C64 C65 C66 107.8(3)
C67 C66 C48 120.5(4)
C67 C66 C65 119.8(4)
C48 C66 C65 108.5(4)
C66 C67 C84 120.7(4)
C66 C67 C68 119.5(4)
C84 C67 C68 107.2(4)
C50 C68 C67 119.9(4)
C50 C68 C69 119.9(4)
C67 C68 C69 109.2(4)
C70 C69 C68 121.1(4)
C70 C69 C85 120.2(4)
C68 C69 C85 107.2(4)
C69 C70 C71 120.2(4)
C69 C70 C52 119.5(4)
C71 C70 C52 107.6(3)
C72 C71 C70 120.4(4)
C72 C71 C54 118.6(3)
C70 C71 C54 108.5(3)
C71 C72 C73 120.5(3)
C71 C72 C86 118.7(4)
C73 C72 C86 108.5(3)
C74 C73 C72 119.7(4)
C74 C73 C88 120.1(4)
C72 C73 C88 107.8(3)
C73 C74 C55 120.7(4)
C73 C74 C75 120.1(4)
C55 C74 C75 107.3(3)
C76 C75 C57 120.5(4)
C76 C75 C74 119.4(3)
C57 C75 C74 107.4(3)
C75 C76 C89 120.1(4)
C75 C76 C77 120.0(3)
C89 C76 C77 107.7(3)
C59 C77 C78 120.3(4)
C59 C77 C76 119.6(3)
C78 C77 C76 108.0(3)
C79 C78 C90 119.8(4)
C79 C78 C77 120.2(4)
C90 C78 C77 107.9(4)
C78 C79 C80 119.6(4)
C78 C79 C61 119.4(4)
C80 C79 C61 108.5(4)
C81 C80 C79 120.6(4)
C81 C80 C63 118.3(4)
C79 C80 C63 107.6(3)
C80 C81 C91 119.9(4)
C80 C81 C82 121.6(4)
C91 C81 C82 107.5(4)
C65 C82 C81 119.4(4)
C65 C82 C83 120.1(4)
C81 C82 C83 108.5(4)
C84 C83 C92 119.7(4)
C84 C83 C82 120.0(4)
C92 C83 C82 108.3(4)
C83 C84 C67 119.6(4)
C83 C84 C85 119.7(4)
C67 C84 C85 108.9(4)
C86 C85 C84 120.1(4)
C86 C85 C69 119.3(4)
C84 C85 C69 107.6(4)
C85 C86 C87 120.7(4)
C85 C86 C72 121.2(4)
C87 C86 C72 107.1(3)
C92 C87 C88 120.2(4)
C92 C87 C86 118.9(4)
C88 C87 C86 108.6(3)
C89 C88 C87 119.9(4)
C89 C88 C73 120.4(4)
C87 C88 C73 108.0(3)
C88 C89 C90 119.9(4)
C88 C89 C76 119.9(4)
C90 C89 C76 107.9(4)
C91 C90 C89 121.2(4)
C91 C90 C78 119.9(4)
C89 C90 C78 108.5(4)
C90 C91 C81 120.1(4)
C90 C91 C92 118.2(4)
C81 C91 C92 109.1(4)
C87 C92 C83 120.9(4)
C87 C92 C91 120.5(4)
C83 C92 C91 106.6(4)
C19 C93 H93A 109.5
C19 C93 H93B 109.5
H93A C93 H93B 109.5
C19 C93 H93C 109.5
H93A C93 H93C 109.5
H93B C93 H93C 109.5
C20 C94 C95 115.3(3)
C20 C94 H94A 108.4
C95 C94 H94A 108.4
C20 C94 H94B 108.4
C95 C94 H94B 108.4
H94A C94 H94B 107.5
C96 C95 C94 113.8(5)
C96 C95 H95A 108.8
C94 C95 H95A 108.8
C96 C95 H95B 108.8
C94 C95 H95B 108.8
H95A C95 H95B 107.7
C95 C96 C97 114.6(5)
C95 C96 H96A 108.6
C97 C96 H96A 108.6
C95 C96 H96B 108.6
C97 C96 H96B 108.6
H96A C96 H96B 107.6
C96 C97 H97A 109.5
C96 C97 H97B 109.5
H97A C97 H97B 109.5
C96 C97 H97C 109.5
H97A C97 H97C 109.5
H97B C97 H97C 109.5
C24 C98 C99 112.0(3)
C24 C98 H98A 109.2
C99 C98 H98A 109.2
C24 C98 H98B 109.2
C99 C98 H98B 109.2
H98A C98 H98B 107.9
C98 C99 H99A 109.5
C98 C99 H99B 109.5
H99A C99 H99B 109.5
C98 C99 H99C 109.5
H99A C99 H99C 109.5
H99B C99 H99C 109.5
C101 C100 C25 114.9(4)
C101 C100 H10A 108.5
C25 C100 H10A 108.5
C101 C100 H10B 108.5
C25 C100 H10B 108.5
H10A C100 H10B 107.5
C100 C101 H10C 109.5
C100 C101 H10D 109.5
H10C C101 H10D 109.5
C100 C101 H10E 109.5
H10C C101 H10E 109.5
H10D C101 H10E 109.5
H11J C113 H11K 109.5
H11J C113 H11L 109.5
H11K C113 H11L 109.5
C29 C102 C103 113.4(3)
C29 C102 H10F 108.9
C103 C102 H10F 108.9
C29 C102 H10G 108.9
C103 C102 H10G 108.9
H10F C102 H10G 107.7
C104 C103 C102 113.5(3)
C104 C103 H10H 108.9
C102 C103 H10H 108.9
C104 C103 H10I 108.9
C102 C103 H10I 108.9
H10H C103 H10I 107.7
C103 C104 C105 113.1(3)
C103 C104 H10J 109.0
C105 C104 H10J 109.0
C103 C104 H10K 109.0
C105 C104 H10K 109.0
H10J C104 H10K 107.8
C104 C105 H10L 109.5
C104 C105 H10M 109.5
H10L C105 H10M 109.5
C104 C105 H10N 109.5
H10L C105 H10N 109.5
H10M C105 H10N 109.5
C30 C106 H10O 109.5
C30 C106 H10P 109.5
H10O C106 H10P 109.5
C30 C106 H10Q 109.5
H10O C106 H10Q 109.5
H10P C106 H10Q 109.5
N5 C107 C108 122.9(5)
N5 C107 H107 118.5
C108 C107 H107 118.5
C109 C108 C107 119.7(5)
C109 C108 H108 120.2
C107 C108 H108 120.2
C110 C109 C108 117.0(5)
C110 C109 H109 121.5
C108 C109 H109 121.5
C109 C110 C111 120.5(5)
C109 C110 H110 119.8
C111 C110 H110 119.8
N5 C111 C110 123.1(4)
N5 C111 H111 118.5
C110 C111 H111 118.5

loop_
_geom_bond_atom_site_label_1
_geom_bond_atom_site_label_2
_geom_bond_distance
Zn1 N2 2.057(3)
Zn1 N3 2.058(3)
Zn1 N4 2.072(3)
Zn1 N1 2.094(3)
Zn1 N5 2.140(3)
N1 C1 1.362(4)
N1 C16 1.398(4)
N2 C18 1.380(4)
N2 C21 1.388(4)
N3 C26 1.363(4)
N3 C23 1.370(5)
N4 C31 1.374(4)
N4 C28 1.390(4)
N5 C107 1.306(5)
N5 C111 1.329(4)
C1 C32 1.390(5)
C1 C2 1.456(5)
C2 C3 1.401(4)
C2 C15 1.409(5)
C3 C4 1.374(4)
C3 H3 0.9500
C4 C13 1.404(5)
C4 C5 1.502(4)
C5 C6 1.497(4)
C5 C34 1.572(5)
C5 H5 1.0000
C6 C7 1.368(5)
C6 C11 1.412(5)
C7 C8 1.373(5)
C7 H7 0.9500
C8 C9 1.387(5)
C8 H8 0.9500
C9 C10 1.379(5)
C9 H9 0.9500
C10 C11 1.379(5)
C10 H10 0.9500
C11 C12 1.524(5)
C12 C13 1.513(4)
C12 C33 1.600(4)
C12 H12 1.0000
C13 C14 1.371(5)
C14 C15 1.396(4)
C14 H14 0.9500
C15 C16 1.454(4)
C16 C17 1.385(5)
C17 C18 1.399(5)
C17 H17 0.9500
C18 C19 1.445(5)
C19 C20 1.375(5)
C19 C93 1.494(5)
C20 C21 1.448(5)
C20 C94 1.492(5)
C21 C22 1.397(5)
C22 C23 1.401(5)
C22 H22 0.9500
C23 C24 1.452(5)
C24 C25 1.361(5)
C24 C98 1.486(5)
C25 C26 1.456(5)
C25 C100 1.501(5)
C26 C27 1.389(5)
C27 C28 1.382(5)
C27 H27 0.9500
C28 C29 1.457(5)
C29 C30 1.362(5)
C29 C102 1.491(5)
C30 C31 1.442(5)
C30 C106 1.499(5)
C31 C32 1.391(4)
C32 H32 0.9500
C33 C41 1.525(5)
C33 C38 1.536(5)
C33 C34 1.583(5)
C34 C44 1.538(4)
C34 C35 1.543(5)
C35 C36 1.367(5)
C35 C46 1.445(5)
C36 C49 1.445(5)
C36 C37 1.478(5)
C37 C38 1.372(5)
C37 C51 1.439(5)
C38 C39 1.442(5)
C39 C53 1.393(5)
C39 C40 1.441(4)
C40 C56 1.381(5)
C40 C41 1.445(5)
C41 C42 1.374(4)
C42 C58 1.445(5)
C42 C43 1.479(5)
C43 C44 1.354(5)
C43 C60 1.447(4)
C44 C45 1.440(4)
C45 C62 1.397(4)
C45 C46 1.443(5)
C46 C47 1.380(5)
C47 C48 1.446(5)
C47 C64 1.457(5)
C48 C49 1.375(5)
C48 C66 1.440(5)
C49 C50 1.440(5)
C50 C68 1.410(5)
C50 C51 1.445(5)
C51 C52 1.395(5)
C52 C53 1.436(5)
C52 C70 1.472(5)
C53 C54 1.448(5)
C54 C55 1.382(5)
C54 C71 1.453(5)
C55 C74 1.444(5)
C55 C56 1.444(5)
C56 C57 1.438(5)
C57 C58 1.393(5)
C57 C75 1.442(5)
C58 C59 1.452(5)
C59 C77 1.383(5)
C59 C60 1.441(5)
C60 C61 1.398(4)
C61 C62 1.434(5)
C61 C79 1.459(5)
C62 C63 1.460(5)
C63 C64 1.380(5)
C63 C80 1.466(5)
C64 C65 1.452(5)
C65 C82 1.388(5)
C65 C66 1.452(5)
C66 C67 1.387(5)
C67 C84 1.439(5)
C67 C68 1.441(5)
C68 C69 1.445(5)
C69 C70 1.383(5)
C69 C85 1.455(5)
C70 C71 1.439(5)
C71 C72 1.395(5)
C72 C73 1.447(5)
C72 C86 1.454(5)
C73 C74 1.377(5)
C73 C88 1.448(5)
C74 C75 1.473(5)
C75 C76 1.392(5)
C76 C89 1.453(5)
C76 C77 1.453(5)
C77 C78 1.446(5)
C78 C79 1.386(5)
C78 C90 1.444(5)
C79 C80 1.443(5)
C80 C81 1.380(5)
C81 C91 1.431(5)
C81 C82 1.443(5)
C82 C83 1.450(5)
C83 C84 1.394(5)
C83 C92 1.445(5)
C84 C85 1.447(5)
C85 C86 1.378(5)
C86 C87 1.453(5)
C87 C92 1.386(5)
C87 C88 1.442(5)
C88 C89 1.391(5)
C89 C90 1.441(5)
C90 C91 1.392(5)
C91 C92 1.466(5)
C93 H93A 0.9800
C93 H93B 0.9800
C93 H93C 0.9800
C94 C95 1.539(5)
C94 H94A 0.9900
C94 H94B 0.9900
C95 C96 1.504(6)
C95 H95A 0.9900
C95 H95B 0.9900
C96 C97 1.590(7)
C96 H96A 0.9900
C96 H96B 0.9900
C97 H97A 0.9800
C97 H97B 0.9800
C97 H97C 0.9800
C98 C99 1.547(5)
C98 H98A 0.9900
C98 H98B 0.9900
C99 H99A 0.9800
C99 H99B 0.9800
C99 H99C 0.9800
C100 C101 1.484(7)
C100 H10A 0.9900
C100 H10B 0.9900
C101 H10C 0.9800
C101 H10D 0.9800
C101 H10E 0.9800
C113 H11J 0.9800
C113 H11K 0.9800
C113 H11L 0.9800
C102 C103 1.532(4)
C102 H10F 0.9900
C102 H10G 0.9900
C103 C104 1.505(4)
C103 H10H 0.9900
C103 H10I 0.9900
C104 C105 1.520(5)
C104 H10J 0.9900
C104 H10K 0.9900
C105 H10L 0.9800
C105 H10M 0.9800
C105 H10N 0.9800
C106 H10O 0.9800
C106 H10P 0.9800
C106 H10Q 0.9800
C107 C108 1.389(6)
C107 H107 0.9500
C108 C109 1.372(6)
C108 H108 0.9500
C109 C110 1.339(6)
C109 H109 0.9500
C110 C111 1.376(5)
C110 H110 0.9500
C111 H111 0.9500

loop_
_geom_torsion_atom_site_label_1
_geom_torsion_atom_site_label_2
_geom_torsion_atom_site_label_3
_geom_torsion_atom_site_label_4
_geom_torsion
N2 Zn1 N1 C1 167.7(3)
N3 Zn1 N1 C1 83.7(5)
N4 Zn1 N1 C1 6.0(3)
N5 Zn1 N1 C1 -92.0(3)
N2 Zn1 N1 C16 -13.5(3)
N3 Zn1 N1 C16 -97.6(5)
N4 Zn1 N1 C16 -175.2(3)
N5 Zn1 N1 C16 86.8(3)
N3 Zn1 N2 C18 172.1(3)
N4 Zn1 N2 C18 89.1(4)
N1 Zn1 N2 C18 10.5(3)
N5 Zn1 N2 C18 -85.5(3)
N3 Zn1 N2 C21 -7.6(3)
N4 Zn1 N2 C21 -90.6(4)
N1 Zn1 N2 C21 -169.3(3)
N5 Zn1 N2 C21 94.8(3)
N2 Zn1 N3 C26 -172.7(3)
N4 Zn1 N3 C26 -11.2(3)
N1 Zn1 N3 C26 -88.9(5)
N5 Zn1 N3 C26 86.6(3)
N2 Zn1 N3 C23 5.7(3)
N4 Zn1 N3 C23 167.2(3)
N1 Zn1 N3 C23 89.5(5)
N5 Zn1 N3 C23 -95.0(3)
N2 Zn1 N4 C31 -87.1(4)
N3 Zn1 N4 C31 -170.4(3)
N1 Zn1 N4 C31 -8.5(3)
N5 Zn1 N4 C31 87.6(3)
N2 Zn1 N4 C28 96.2(4)
N3 Zn1 N4 C28 12.8(3)
N1 Zn1 N4 C28 174.8(3)
N5 Zn1 N4 C28 -89.2(3)
N2 Zn1 N5 C107 -157.8(4)
N3 Zn1 N5 C107 -65.5(4)
N4 Zn1 N5 C107 23.9(4)
N1 Zn1 N5 C107 113.1(4)
N2 Zn1 N5 C111 29.8(3)
N3 Zn1 N5 C111 122.1(3)
N4 Zn1 N5 C111 -148.4(3)
N1 Zn1 N5 C111 -59.3(3)
C16 N1 C1 C32 179.0(3)
Zn1 N1 C1 C32 -2.1(5)
C16 N1 C1 C2 -1.0(4)
Zn1 N1 C1 C2 178.0(2)
N1 C1 C2 C3 177.6(3)
C32 C1 C2 C3 -2.3(6)
N1 C1 C2 C15 -2.0(4)
C32 C1 C2 C15 178.1(3)
C15 C2 C3 C4 -3.3(5)
C1 C2 C3 C4 177.1(3)
C2 C3 C4 C13 -2.1(5)
C2 C3 C4 C5 179.4(3)
C3 C4 C5 C6 120.3(4)
C13 C4 C5 C6 -58.2(4)
C3 C4 C5 C34 -123.5(4)
C13 C4 C5 C34 57.9(4)
C4 C5 C6 C7 -123.4(4)
C34 C5 C6 C7 120.5(4)
C4 C5 C6 C11 54.1(4)
C34 C5 C6 C11 -62.0(4)
C11 C6 C7 C8 -0.6(6)
C5 C6 C7 C8 176.7(3)
C6 C7 C8 C9 0.8(6)
C7 C8 C9 C10 -0.1(6)
C8 C9 C10 C11 -0.7(6)
C9 C10 C11 C6 0.8(5)
C9 C10 C11 C12 -178.3(3)
C7 C6 C11 C10 -0.2(6)
C5 C6 C11 C10 -177.9(3)
C7 C6 C11 C12 179.1(3)
C5 C6 C11 C12 1.4(4)
C10 C11 C12 C13 124.4(4)
C6 C11 C12 C13 -54.8(4)
C10 C11 C12 C33 -121.4(4)
C6 C11 C12 C33 59.4(4)
C3 C4 C13 C14 5.6(5)
C5 C4 C13 C14 -175.8(3)
C3 C4 C13 C12 -173.9(3)
C5 C4 C13 C12 4.7(4)
C11 C12 C13 C14 -128.4(4)
C33 C12 C13 C14 117.7(4)
C11 C12 C13 C4 51.0(4)
C33 C12 C13 C4 -62.9(4)
C4 C13 C14 C15 -3.3(5)
C12 C13 C14 C15 176.1(3)
C13 C14 C15 C2 -2.1(5)
C13 C14 C15 C16 179.4(3)
C3 C2 C15 C14 5.5(5)
C1 C2 C15 C14 -174.8(3)
C3 C2 C15 C16 -175.7(3)
C1 C2 C15 C16 4.0(4)
C1 N1 C16 C17 -170.7(3)
Zn1 N1 C16 C17 10.3(5)
C1 N1 C16 C15 3.6(4)
Zn1 N1 C16 C15 -175.4(2)
C14 C15 C16 C17 -12.0(6)
C2 C15 C16 C17 169.4(3)
C14 C15 C16 N1 173.8(3)
C2 C15 C16 N1 -4.8(4)
N1 C16 C17 C18 1.9(6)
C15 C16 C17 C18 -171.4(3)
C21 N2 C18 C17 176.2(3)
Zn1 N2 C18 C17 -3.6(5)
C21 N2 C18 C19 -1.4(4)
Zn1 N2 C18 C19 178.8(2)
C16 C17 C18 N2 -5.7(6)
C16 C17 C18 C19 171.6(3)
N2 C18 C19 C20 1.3(4)
C17 C18 C19 C20 -176.3(3)
N2 C18 C19 C93 179.8(3)
C17 C18 C19 C93 2.2(6)
C18 C19 C20 C21 -0.6(4)
C93 C19 C20 C21 -179.1(4)
C18 C19 C20 C94 179.1(3)
C93 C19 C20 C94 0.7(6)
C18 N2 C21 C22 -175.3(3)
Zn1 N2 C21 C22 4.5(5)
C18 N2 C21 C20 1.1(4)
Zn1 N2 C21 C20 -179.1(2)
C19 C20 C21 N2 -0.3(4)
C94 C20 C21 N2 180.0(3)
C19 C20 C21 C22 176.0(3)
C94 C20 C21 C22 -3.7(6)
N2 C21 C22 C23 3.9(6)
C20 C21 C22 C23 -171.9(3)
C26 N3 C23 C22 178.2(3)
Zn1 N3 C23 C22 -0.5(5)
C26 N3 C23 C24 -0.9(4)
Zn1 N3 C23 C24 -179.6(2)
C21 C22 C23 N3 -6.1(6)
C21 C22 C23 C24 172.8(3)
N3 C23 C24 C25 -0.5(4)
C22 C23 C24 C25 -179.6(3)
N3 C23 C24 C98 178.5(3)
C22 C23 C24 C98 -0.6(6)
C23 C24 C25 C26 1.5(4)
C98 C24 C25 C26 -177.4(4)
C23 C24 C25 C100 178.1(4)
C98 C24 C25 C100 -0.9(7)
C23 N3 C26 C27 -174.3(3)
Zn1 N3 C26 C27 4.4(5)
C23 N3 C26 C25 1.8(4)
Zn1 N3 C26 C25 -179.5(2)
C24 C25 C26 N3 -2.2(4)
C100 C25 C26 N3 -178.8(3)
C24 C25 C26 C27 173.9(4)
C100 C25 C26 C27 -2.8(6)
N3 C26 C27 C28 6.7(6)
C25 C26 C27 C28 -168.9(3)
C26 C27 C28 N4 -4.7(6)
C26 C27 C28 C29 169.0(3)
C31 N4 C28 C27 174.7(3)
Zn1 N4 C28 C27 -7.9(5)
C31 N4 C28 C29 0.2(4)
Zn1 N4 C28 C29 177.5(2)
C27 C28 C29 C30 -174.1(3)
N4 C28 C29 C30 0.4(4)
C27 C28 C29 C102 0.9(6)
N4 C28 C29 C102 175.3(3)
C28 C29 C30 C31 -0.7(4)
C102 C29 C30 C31 -175.5(3)
C28 C29 C30 C106 177.2(3)
C102 C29 C30 C106 2.4(6)
C28 N4 C31 C32 -175.6(3)
Zn1 N4 C31 C32 7.1(5)
C28 N4 C31 C30 -0.7(4)
Zn1 N4 C31 C30 -178.0(2)
C29 C30 C31 N4 0.9(4)
C106 C30 C31 N4 -177.1(3)
C29 C30 C31 C32 175.8(3)
C106 C30 C31 C32 -2.1(5)
N1 C1 C32 C31 -2.8(6)
C2 C1 C32 C31 177.1(3)
N4 C31 C32 C1 0.2(5)
C30 C31 C32 C1 -174.1(3)
C13 C12 C33 C41 -69.1(4)
C11 C12 C33 C41 175.7(3)
C13 C12 C33 C38 -177.4(3)
C11 C12 C33 C38 67.4(4)
C13 C12 C33 C34 56.2(4)
C11 C12 C33 C34 -59.1(4)
C6 C5 C34 C44 -177.5(3)
C4 C5 C34 C44 66.9(4)
C6 C5 C34 C35 -68.0(4)
C4 C5 C34 C35 176.4(3)
C6 C5 C34 C33 56.7(4)
C4 C5 C34 C33 -58.9(4)
C41 C33 C34 C44 -0.3(4)
C38 C33 C34 C44 114.7(3)
C12 C33 C34 C44 -121.7(3)
C41 C33 C34 C35 -113.4(3)
C38 C33 C34 C35 1.7(4)
C12 C33 C34 C35 125.2(3)
C41 C33 C34 C5 124.0(3)
C38 C33 C34 C5 -120.9(3)
C12 C33 C34 C5 2.6(4)
C44 C34 C35 C36 -135.7(4)
C5 C34 C35 C36 107.2(4)
C33 C34 C35 C36 -14.4(5)
C44 C34 C35 C46 18.0(4)
C5 C34 C35 C46 -99.0(3)
C33 C34 C35 C46 139.4(3)
C46 C35 C36 C49 0.1(6)
C34 C35 C36 C49 151.5(4)
C46 C35 C36 C37 -136.8(4)
C34 C35 C36 C37 14.6(5)
C35 C36 C37 C38 -1.0(5)
C49 C36 C37 C38 -142.4(4)
C35 C36 C37 C51 142.1(3)
C49 C36 C37 C51 0.7(4)
C51 C37 C38 C39 -2.1(5)
C36 C37 C38 C39 136.2(4)
C51 C37 C38 C33 -150.2(3)
C36 C37 C38 C33 -11.8(5)
C41 C33 C38 C37 134.1(3)
C34 C33 C38 C37 10.7(5)
C12 C33 C38 C37 -112.1(4)
C41 C33 C38 C39 -16.6(3)
C34 C33 C38 C39 -140.0(3)
C12 C33 C38 C39 97.2(3)
C37 C38 C39 C53 4.1(5)
C33 C38 C39 C53 156.3(3)
C37 C38 C39 C40 -141.6(3)
C33 C38 C39 C40 10.6(4)
C53 C39 C40 C56 -0.6(5)
C38 C39 C40 C56 145.5(3)
C53 C39 C40 C41 -145.1(3)
C38 C39 C40 C41 0.9(4)
C56 C40 C41 C42 -1.4(5)
C39 C40 C41 C42 142.3(3)
C56 C40 C41 C33 -156.0(3)
C39 C40 C41 C33 -12.2(4)
C38 C33 C41 C42 -135.6(3)
C34 C33 C41 C42 -12.1(5)
C12 C33 C41 C42 109.4(4)
C38 C33 C41 C40 17.4(3)
C34 C33 C41 C40 140.9(3)
C12 C33 C41 C40 -97.6(3)
C40 C41 C42 C58 0.4(5)
C33 C41 C42 C58 151.4(3)
C40 C41 C42 C43 -137.9(3)
C33 C41 C42 C43 13.0(5)
C41 C42 C43 C44 -0.1(5)
C58 C42 C43 C44 -142.6(3)
C41 C42 C43 C60 143.0(3)
C58 C42 C43 C60 0.4(4)
C60 C43 C44 C45 -0.8(5)
C42 C43 C44 C45 136.5(3)
C60 C43 C44 C34 -150.5(3)
C42 C43 C44 C34 -13.2(5)
C35 C34 C44 C43 134.0(4)
C5 C34 C44 C43 -109.9(4)
C33 C34 C44 C43 12.8(5)
C35 C34 C44 C45 -18.0(4)
C5 C34 C44 C45 98.1(3)
C33 C34 C44 C45 -139.3(3)
C43 C44 C45 C62 2.7(5)
C34 C44 C45 C62 156.6(3)
C43 C44 C45 C46 -141.6(4)
C34 C44 C45 C46 12.2(4)
C62 C45 C46 C47 0.0(6)
C44 C45 C46 C47 144.8(4)
C62 C45 C46 C35 -144.9(4)
C44 C45 C46 C35 0.0(4)
C36 C35 C46 C47 -2.0(6)
C34 C35 C46 C47 -157.4(3)
C36 C35 C46 C45 143.3(4)
C34 C35 C46 C45 -12.1(4)
C45 C46 C47 C48 -138.7(4)
C35 C46 C47 C48 2.0(6)
C45 C46 C47 C64 -0.3(6)
C35 C46 C47 C64 140.4(4)
C46 C47 C48 C49 -0.2(6)
C64 C47 C48 C49 -142.6(4)
C46 C47 C48 C66 140.8(4)
C64 C47 C48 C66 -1.6(4)
C66 C48 C49 C50 1.9(6)
C47 C48 C49 C50 137.9(4)
C66 C48 C49 C36 -137.7(4)
C47 C48 C49 C36 -1.7(6)
C35 C36 C49 C48 1.7(6)
C37 C36 C49 C48 142.8(4)
C35 C36 C49 C50 -142.3(4)
C37 C36 C49 C50 -1.1(4)
C48 C49 C50 C68 -1.1(5)
C36 C49 C50 C68 143.5(4)
C48 C49 C50 C51 -143.4(4)
C36 C49 C50 C51 1.1(4)
C38 C37 C51 C52 -1.4(5)
C36 C37 C51 C52 -144.8(3)
C38 C37 C51 C50 143.4(3)
C36 C37 C51 C50 0.0(4)
C68 C50 C51 C52 1.1(5)
C49 C50 C51 C52 143.6(3)
C68 C50 C51 C37 -143.2(4)
C49 C50 C51 C37 -0.7(4)
C37 C51 C52 C53 3.0(5)
C50 C51 C52 C53 -137.2(4)
C37 C51 C52 C70 139.3(4)
C50 C51 C52 C70 -0.8(5)
C40 C39 C53 C52 139.5(4)
C38 C39 C53 C52 -2.6(5)
C40 C39 C53 C54 1.9(5)
C38 C39 C53 C54 -140.2(4)
C51 C52 C53 C39 -1.0(5)
C70 C52 C53 C39 -141.8(3)
C51 C52 C53 C54 140.7(4)
C70 C52 C53 C54 -0.1(4)
C39 C53 C54 C55 -1.7(5)
C52 C53 C54 C55 -143.1(4)
C39 C53 C54 C71 141.9(4)
C52 C53 C54 C71 0.5(4)
C53 C54 C55 C74 138.6(4)
C71 C54 C55 C74 -0.1(6)
C53 C54 C55 C56 0.2(5)
C71 C54 C55 C56 -138.5(4)
C39 C40 C56 C57 -138.1(3)
C41 C40 C56 C57 1.3(5)
C39 C40 C56 C55 -1.0(5)
C41 C40 C56 C55 138.4(4)
C54 C55 C56 C40 1.1(5)
C74 C55 C56 C40 -141.3(4)
C54 C55 C56 C57 142.4(4)
C74 C55 C56 C57 -0.1(4)
C40 C56 C57 C58 -0.1(5)
C55 C56 C57 C58 -142.0(3)
C40 C56 C57 C75 142.2(3)
C55 C56 C57 C75 0.4(4)
C56 C57 C58 C42 -0.9(5)
C75 C57 C58 C42 -139.2(4)
C56 C57 C58 C59 138.3(3)
C75 C57 C58 C59 0.0(5)
C41 C42 C58 C57 0.7(5)
C43 C42 C58 C57 143.3(3)
C41 C42 C58 C59 -142.8(3)
C43 C42 C58 C59 -0.3(4)
C57 C58 C59 C77 -0.2(5)
C42 C58 C59 C77 143.5(3)
C57 C58 C59 C60 -143.8(3)
C42 C58 C59 C60 0.0(4)
C77 C59 C60 C61 0.0(5)
C58 C59 C60 C61 143.5(3)
C77 C59 C60 C43 -143.2(3)
C58 C59 C60 C43 0.3(4)
C44 C43 C60 C61 -1.3(5)
C42 C43 C60 C61 -143.7(3)
C44 C43 C60 C59 142.0(3)
C42 C43 C60 C59 -0.4(4)
C59 C60 C61 C62 -138.1(4)
C43 C60 C61 C62 1.5(5)
C59 C60 C61 C79 -0.5(5)
C43 C60 C61 C79 139.2(4)
C44 C45 C62 C61 -2.5(5)
C46 C45 C62 C61 138.0(4)
C44 C45 C62 C63 -139.7(4)
C46 C45 C62 C63 0.9(5)
C60 C61 C62 C45 0.4(6)
C79 C61 C62 C45 -141.9(3)
C60 C61 C62 C63 141.6(4)
C79 C61 C62 C63 -0.7(4)
C45 C62 C63 C64 -1.5(6)
C61 C62 C63 C64 -142.9(4)
C45 C62 C63 C80 142.4(4)
C61 C62 C63 C80 1.0(4)
C62 C63 C64 C65 138.1(4)
C80 C63 C64 C65 -1.1(5)
C62 C63 C64 C47 1.2(6)
C80 C63 C64 C47 -138.0(4)
C46 C47 C64 C63 -0.3(6)
C48 C47 C64 C63 142.7(4)
C46 C47 C64 C65 -141.7(4)
C48 C47 C64 C65 1.2(4)
C63 C64 C65 C82 0.2(6)
C47 C64 C65 C82 141.8(4)
C63 C64 C65 C66 -142.0(4)
C47 C64 C65 C66 -0.4(4)
C49 C48 C66 C67 -2.2(6)
C47 C48 C66 C67 -142.2(4)
C49 C48 C66 C65 141.4(4)
C47 C48 C66 C65 1.4(4)
C82 C65 C66 C67 0.9(5)
C64 C65 C66 C67 143.3(4)
C82 C65 C66 C48 -143.0(4)
C64 C65 C66 C48 -0.6(4)
C48 C66 C67 C84 138.8(4)
C65 C66 C67 C84 -0.8(5)
C48 C66 C67 C68 1.8(6)
C65 C66 C67 C68 -137.8(4)
C49 C50 C68 C67 0.7(5)
C51 C50 C68 C67 139.3(4)
C49 C50 C68 C69 -139.4(4)
C51 C50 C68 C69 -0.8(5)
C66 C67 C68 C50 -1.0(6)
C84 C67 C68 C50 -143.1(4)
C66 C67 C68 C69 142.9(4)
C84 C67 C68 C69 0.8(4)
C50 C68 C69 C70 0.4(5)
C67 C68 C69 C70 -143.5(3)
C50 C68 C69 C85 143.5(4)
C67 C68 C69 C85 -0.4(4)
C68 C69 C70 C71 136.9(4)
C85 C69 C70 C71 -1.5(6)
C68 C69 C70 C52 -0.2(5)
C85 C69 C70 C52 -138.7(4)
C51 C52 C70 C69 0.4(5)
C53 C52 C70 C69 141.6(4)
C51 C52 C70 C71 -141.5(3)
C53 C52 C70 C71 -0.3(4)
C69 C70 C71 C72 0.5(6)
C52 C70 C71 C72 142.1(3)
C69 C70 C71 C54 -141.0(4)
C52 C70 C71 C54 0.5(4)
C55 C54 C71 C72 0.2(6)
C53 C54 C71 C72 -143.0(4)
C55 C54 C71 C70 142.6(4)
C53 C54 C71 C70 -0.6(4)
C70 C71 C72 C73 -137.9(4)
C54 C71 C72 C73 -0.1(6)
C70 C71 C72 C86 0.0(5)
C54 C71 C72 C86 137.8(4)
C71 C72 C73 C74 -0.2(6)
C86 C72 C73 C74 -141.9(4)
C71 C72 C73 C88 142.0(4)
C86 C72 C73 C88 0.4(4)
C72 C73 C74 C55 0.4(6)
C88 C73 C74 C55 -137.3(4)
C72 C73 C74 C75 138.4(4)
C88 C73 C74 C75 0.8(6)
C54 C55 C74 C73 -0.2(6)
C56 C55 C74 C73 142.5(4)
C54 C55 C74 C75 -143.0(4)
C56 C55 C74 C75 -0.3(4)
C58 C57 C75 C76 0.4(5)
C56 C57 C75 C76 -142.0(4)
C58 C57 C75 C74 141.9(4)
C56 C57 C75 C74 -0.5(4)
C73 C74 C75 C76 -0.6(6)
C55 C74 C75 C76 142.4(4)
C73 C74 C75 C57 -142.5(4)
C55 C74 C75 C57 0.5(4)
C57 C75 C76 C89 137.0(4)
C74 C75 C76 C89 0.1(6)
C57 C75 C76 C77 -0.6(5)
C74 C75 C76 C77 -137.5(4)
C60 C59 C77 C78 1.1(5)
C58 C59 C77 C78 -138.0(4)
C60 C59 C77 C76 139.1(3)
C58 C59 C77 C76 0.1(5)
C75 C76 C77 C59 0.3(5)
C89 C76 C77 C59 -141.9(3)
C75 C76 C77 C78 143.0(3)
C89 C76 C77 C78 0.7(4)
C59 C77 C78 C79 -1.6(5)
C76 C77 C78 C79 -143.9(3)
C59 C77 C78 C90 140.9(4)
C76 C77 C78 C90 -1.4(4)
C90 C78 C79 C80 0.6(5)
C77 C78 C79 C80 138.7(4)
C90 C78 C79 C61 -137.0(4)
C77 C78 C79 C61 1.1(5)
C60 C61 C79 C78 -0.1(5)
C62 C61 C79 C78 141.9(3)
C60 C61 C79 C80 -141.9(3)
C62 C61 C79 C80 0.1(4)
C78 C79 C80 C81 -1.1(5)
C61 C79 C80 C81 140.6(4)
C78 C79 C80 C63 -141.1(3)
C61 C79 C80 C63 0.6(4)
C64 C63 C80 C81 1.8(5)
C62 C63 C80 C81 -142.0(4)
C64 C63 C80 C79 142.8(4)
C62 C63 C80 C79 -1.0(4)
C79 C80 C81 C91 2.2(5)
C63 C80 C81 C91 138.0(4)
C79 C80 C81 C82 -137.4(4)
C63 C80 C81 C82 -1.5(5)
C64 C65 C82 C81 0.1(6)
C66 C65 C82 C81 137.9(4)
C64 C65 C82 C83 -138.2(4)
C66 C65 C82 C83 -0.4(5)
C80 C81 C82 C65 0.6(6)
C91 C81 C82 C65 -143.2(4)
C80 C81 C82 C83 143.3(4)
C91 C81 C82 C83 -0.6(4)
C65 C82 C83 C84 0.0(5)
C81 C82 C83 C84 -142.4(3)
C65 C82 C83 C92 142.5(4)
C81 C82 C83 C92 0.2(4)
C92 C83 C84 C67 -138.3(4)
C82 C83 C84 C67 0.1(5)
C92 C83 C84 C85 0.5(5)
C82 C83 C84 C85 138.9(4)
C66 C67 C84 C83 0.4(5)
C68 C67 C84 C83 142.0(4)
C66 C67 C84 C85 -142.4(4)
C68 C67 C84 C85 -0.8(4)
C83 C84 C85 C86 -1.2(6)
C67 C84 C85 C86 141.5(4)
C83 C84 C85 C69 -142.2(3)
C67 C84 C85 C69 0.6(4)
C70 C69 C85 C86 2.1(6)
C68 C69 C85 C86 -141.5(4)
C70 C69 C85 C84 143.4(4)
C68 C69 C85 C84 -0.1(4)
C84 C85 C86 C87 1.2(5)
C69 C85 C86 C87 137.7(4)
C84 C85 C86 C72 -138.0(4)
C69 C85 C86 C72 -1.5(6)
C71 C72 C86 C85 0.5(6)
C73 C72 C86 C85 143.0(4)
C71 C72 C86 C87 -143.5(4)
C73 C72 C86 C87 -1.0(4)
C85 C86 C87 C92 -0.5(5)
C72 C86 C87 C92 143.8(4)
C85 C86 C87 C88 -142.9(4)
C72 C86 C87 C88 1.3(4)
C92 C87 C88 C89 0.3(5)
C86 C87 C88 C89 142.1(4)
C92 C87 C88 C73 -143.0(4)
C86 C87 C88 C73 -1.1(4)
C74 C73 C88 C89 -0.4(6)
C72 C73 C88 C89 -142.5(4)
C74 C73 C88 C87 142.6(4)
C72 C73 C88 C87 0.5(4)
C87 C88 C89 C90 -1.1(5)
C73 C88 C89 C90 137.6(4)
C87 C88 C89 C76 -138.8(4)
C73 C88 C89 C76 -0.1(6)
C75 C76 C89 C88 0.3(6)
C77 C76 C89 C88 142.5(4)
C75 C76 C89 C90 -141.9(4)
C77 C76 C89 C90 0.3(4)
C88 C89 C90 C91 1.5(5)
C76 C89 C90 C91 143.6(3)
C88 C89 C90 C78 -143.3(4)
C76 C89 C90 C78 -1.2(4)
C79 C78 C90 C91 -1.1(5)
C77 C78 C90 C91 -143.8(3)
C79 C78 C90 C89 144.3(3)
C77 C78 C90 C89 1.6(4)
C89 C90 C91 C81 -138.8(4)
C78 C90 C91 C81 2.1(5)
C89 C90 C91 C92 -1.0(5)
C78 C90 C91 C92 139.9(4)
C80 C81 C91 C90 -2.6(5)
C82 C81 C91 C90 141.9(3)
C80 C81 C91 C92 -143.9(3)
C82 C81 C91 C92 0.7(4)
C88 C87 C92 C83 137.8(4)
C86 C87 C92 C83 -0.3(6)
C88 C87 C92 C91 0.2(5)
C86 C87 C92 C91 -137.9(4)
C84 C83 C92 C87 0.3(6)
C82 C83 C92 C87 -142.5(4)
C84 C83 C92 C91 143.0(4)
C82 C83 C92 C91 0.2(4)
C90 C91 C92 C87 0.2(5)
C81 C91 C92 C87 142.3(4)
C90 C91 C92 C83 -142.7(3)
C81 C91 C92 C83 -0.6(4)
C19 C20 C94 C95 -86.1(5)
C21 C20 C94 C95 93.5(5)
C20 C94 C95 C96 -75.1(6)
C94 C95 C96 C97 -178.8(4)
C25 C24 C98 C99 89.6(5)
C23 C24 C98 C99 -89.2(5)
C24 C25 C100 C101 -97.8(6)
C26 C25 C100 C101 78.1(6)
C30 C29 C102 C103 97.3(4)
C28 C29 C102 C103 -76.5(4)
C29 C102 C103 C104 -179.1(3)
C102 C103 C104 C105 -172.9(3)
C111 N5 C107 C108 2.1(7)
Zn1 N5 C107 C108 -170.8(4)
N5 C107 C108 C109 -2.2(8)
C107 C108 C109 C110 1.2(8)
C108 C109 C110 C111 -0.3(7)
C107 N5 C111 C110 -1.1(6)
Zn1 N5 C111 C110 171.5(3)
C109 C110 C111 N5 0.3(7)

loop_
_platon_squeeze_void_nr
_platon_squeeze_void_average_x
_platon_squeeze_void_average_y
_platon_squeeze_void_average_z
_platon_squeeze_void_volume
_platon_squeeze_void_count_electrons
1 -0.056 -0.056 0.444 880.7 259.4
2 0.167 0.492 0.283 23.8 -0.1
3 0.833 0.508 0.717 23.8 -0.2
